data_1554962
loop_
_publ_author_name
'Rui, Kang-Hua'
'Yang, Song'
'Wei, Yin'
'Shi, Min'

_publ_section_title
;
 Rh(i)-Catalyzed stereoselective intramolecular cycloaddition reactions of
 ene-vinylidenecyclopropanes for the construction of fused 6,5-bicyclic
 skeletons with a quaternary all-carbon stereocenter
;
_journal_issue 14
_journal_name_full 'Organic Chemistry Frontiers'
_journal_page_first 2506
_journal_paper_doi 10.1039/C9QO00611G
_journal_volume 6
_journal_year 2019
_chemical_absolute_configuration ad
_chemical_formula_sum 'C20 H27 N O2 S'
_chemical_formula_weight 345.48
_space_group_crystal_system orthorhombic
_space_group_IT_number 19
_space_group_name_Hall 'P 2ac 2ab'
_space_group_name_H-M_alt 'P 21 21 21'
_atom_sites_solution_hydrogens mixed
_audit_creation_method SHELXL-2013
_audit_update_record
;
2018-02-09 deposited with the CCDC.	2019-05-28 downloaded from the CCDC.
;
_cell_angle_alpha 90
_cell_angle_beta 90
_cell_angle_gamma 90
_cell_formula_units_Z 4
_cell_length_a 5.8832(2)
_cell_length_b 8.7875(2)
_cell_length_c 37.5443(11)
_cell_measurement_reflns_used 5004
_cell_measurement_temperature 296(2)
_cell_measurement_theta_max 53.224
_cell_measurement_theta_min 6.351
_cell_volume 1940.99(10)
_computing_cell_refinement 'Bruker SAINT'
_computing_data_collection 'Bruker APEX2'
_computing_data_reduction 'Bruker SAINT'
_computing_molecular_graphics 'Bruker SHELXTL'
_computing_publication_material 'Bruker SHELXTL'
_computing_structure_refinement 'SHELXL-2013 (Sheldrick, 2013)'
_computing_structure_solution 'SHELXS-97 (Sheldrick 2008)'
_diffrn_ambient_temperature 296(2)
_diffrn_measured_fraction_theta_full 0.988
_diffrn_measured_fraction_theta_max 0.989
_diffrn_measurement_device_type 'Bruker APEX-II CCD'
_diffrn_measurement_method '\f and \w scans'
_diffrn_radiation_type MoK\a
_diffrn_radiation_wavelength 0.71073
_diffrn_reflns_av_R_equivalents 0.0288
_diffrn_reflns_av_unetI/netI 0.0345
_diffrn_reflns_Laue_measured_fraction_full 0.988
_diffrn_reflns_Laue_measured_fraction_max 0.989
_diffrn_reflns_limit_h_max 5
_diffrn_reflns_limit_h_min -7
_diffrn_reflns_limit_k_max 10
_diffrn_reflns_limit_k_min -10
_diffrn_reflns_limit_l_max 46
_diffrn_reflns_limit_l_min -44
_diffrn_reflns_number 10672
_diffrn_reflns_point_group_measured_fraction_full 0.991
_diffrn_reflns_point_group_measured_fraction_max 0.991
_diffrn_reflns_theta_full 25.242
_diffrn_reflns_theta_max 25.996
_diffrn_reflns_theta_min 3.176
_exptl_absorpt_coefficient_mu 0.178
_exptl_absorpt_correction_T_max 0.7456
_exptl_absorpt_correction_T_min 0.6188
_exptl_absorpt_correction_type multi-scan
_exptl_absorpt_process_details sadabs
_exptl_crystal_colour colorless
_exptl_crystal_density_diffrn 1.182
_exptl_crystal_description prismatic
_exptl_crystal_F_000 744
_exptl_crystal_size_max 0.190
_exptl_crystal_size_mid 0.150
_exptl_crystal_size_min 0.130
_refine_diff_density_max 0.134
_refine_diff_density_min -0.191
_refine_diff_density_rms 0.027
_refine_ls_abs_structure_details
; 
 Flack x determined using 1088 quotients [(I+)-(I-)]/[(I+)+(I-)] 
 (Parsons and Flack (2004), Acta Cryst. A60, s61). 
;
_refine_ls_abs_structure_Flack -0.02(3)
_refine_ls_extinction_coef 0.020(9)
_refine_ls_extinction_expression Fc^*^=kFc[1+0.001xFc^2^\l^3^/sin(2\q)]^-1/4^
_refine_ls_extinction_method SHELXL
_refine_ls_goodness_of_fit_ref 1.024
_refine_ls_hydrogen_treatment mixed
_refine_ls_matrix_type full
_refine_ls_number_parameters 230
_refine_ls_number_reflns 3773
_refine_ls_number_restraints 0
_refine_ls_restrained_S_all 1.024
_refine_ls_R_factor_all 0.0520
_refine_ls_R_factor_gt 0.0415
_refine_ls_shift/su_max 0.030
_refine_ls_shift/su_mean 0.009
_refine_ls_structure_factor_coef Fsqd
_refine_ls_weighting_details 'w=1/[\s^2^(Fo^2^)+(0.0695P)^2^+0.0867P] where P=(Fo^2^+2Fc^2^)/3'
_refine_ls_weighting_scheme calc
_refine_ls_wR_factor_gt 0.1086
_refine_ls_wR_factor_ref 0.1175
_reflns_Friedel_coverage 0.696
_reflns_Friedel_fraction_full 0.994
_reflns_Friedel_fraction_max 0.994
_reflns_number_gt 3176
_reflns_number_total 3773
_reflns_threshold_expression 'I > 2\s(I)'
_cod_data_source_file c9qo00611g2.cif
_cod_data_source_block mo_d8v18177_0m
_cod_database_code 1554962
_shelx_space_group_comment
; 
The symmetry employed for this shelxl refinement is uniquely defined 
by the following loop, which should always be used as a source of 
symmetry information in preference to the above space-group names. 
They are only intended as comments. 
;
_shelx_estimated_absorpt_t_min 0.967
_shelx_estimated_absorpt_t_max 0.977
_shelxl_version_number 2013-4

loop_
_space_group_symop_operation_xyz
'x, y, z'
'-x+1/2, -y, z+1/2'
'-x, y+1/2, -z+1/2'
'x+1/2, -y+1/2, -z'

loop_
_atom_site_label
_atom_site_type_symbol
_atom_site_fract_x
_atom_site_fract_y
_atom_site_fract_z
_atom_site_U_iso_or_equiv
_atom_site_adp_type
_atom_site_occupancy
_atom_site_site_symmetry_order
_atom_site_calc_flag
_atom_site_refinement_flags_posn
_atom_site_refinement_flags_adp
S1 S 0.61890(14) 0.27703(11) 0.66942(2) 0.0687(3) Uani 1 1 d . .
N1 N 0.4810(4) 0.3642(3) 0.63795(6) 0.0595(6) Uani 1 1 d . .
O1 O 0.6523(5) 0.1239(3) 0.65754(6) 0.0900(8) Uani 1 1 d . .
O2 O 0.8110(4) 0.3701(4) 0.67794(7) 0.0936(9) Uani 1 1 d . .
C1 C 0.4220(6) 0.5252(3) 0.64315(8) 0.0616(8) Uani 1 1 d . .
H1A H 0.5255 0.5718 0.6600 0.074 Uiso 1 1 calc R U
H1B H 0.2685 0.5341 0.6523 0.074 Uiso 1 1 calc R U
C2 C 0.4402(5) 0.6033(3) 0.60721(8) 0.0568(7) Uani 1 1 d . .
C3 C 0.3213(7) 0.7578(4) 0.60522(10) 0.0750(9) Uani 1 1 d . .
H3A H 0.1860 0.7591 0.6200 0.090 Uiso 1 1 calc R U
H3B H 0.4222 0.8388 0.6129 0.090 Uiso 1 1 calc R U
C4 C 0.2609(7) 0.7748(4) 0.56659(10) 0.0826(10) Uani 1 1 d . .
H4A H 0.1157 0.8261 0.5642 0.099 Uiso 1 1 calc R U
H4B H 0.3755 0.8349 0.5544 0.099 Uiso 1 1 calc R U
C5 C 0.2487(6) 0.6234(4) 0.55109(9) 0.0677(9) Uani 1 1 d . .
C6 C 0.3104(5) 0.5132(3) 0.57938(7) 0.0504(6) Uani 1 1 d . .
C7 C 0.2484(5) 0.3684(3) 0.58366(7) 0.0482(6) Uani 1 1 d . .
C8 C 0.3122(5) 0.2821(3) 0.61715(7) 0.0550(7) Uani 1 1 d . .
H8A H 0.1773 0.2662 0.6315 0.066 Uiso 1 1 calc R U
H8B H 0.3722 0.1831 0.6107 0.066 Uiso 1 1 calc R U
C9 C 0.6923(6) 0.6186(5) 0.59638(11) 0.0805(10) Uani 1 1 d . .
H9A H 0.7656 0.5214 0.5984 0.121 Uiso 1 1 calc R U
H9B H 0.7661 0.6903 0.6118 0.121 Uiso 1 1 calc R U
H9C H 0.7019 0.6536 0.5722 0.121 Uiso 1 1 calc R U
C10 C 0.1960(11) 0.5969(6) 0.51595(11) 0.1011(16) Uani 1 1 d . .
C11 C 0.1112(5) 0.2760(3) 0.55693(7) 0.0558(7) Uani 1 1 d . .
H11 H 0.0318 0.3485 0.5415 0.067 Uiso 1 1 calc R U
C12 C 0.2703(7) 0.1841(4) 0.53337(9) 0.0704(9) Uani 1 1 d . .
H12A H 0.3691 0.2518 0.5206 0.106 Uiso 1 1 calc R U
H12B H 0.1827 0.1254 0.5167 0.106 Uiso 1 1 calc R U
H12C H 0.3596 0.1169 0.5479 0.106 Uiso 1 1 calc R U
C13 C -0.0686(6) 0.1743(4) 0.57377(9) 0.0763(10) Uani 1 1 d . .
H13A H 0.0036 0.1011 0.5890 0.114 Uiso 1 1 calc R U
H13B H -0.1514 0.1224 0.5554 0.114 Uiso 1 1 calc R U
H13C H -0.1714 0.2354 0.5875 0.114 Uiso 1 1 calc R U
C14 C 0.4433(5) 0.2724(4) 0.70750(7) 0.0575(7) Uani 1 1 d . .
C15 C 0.2561(6) 0.1766(4) 0.70822(8) 0.0708(9) Uani 1 1 d . .
H15 H 0.2227 0.1147 0.6888 0.085 Uiso 1 1 calc R U
C16 C 0.1198(6) 0.1747(4) 0.73826(9) 0.0765(10) Uani 1 1 d . .
H16 H -0.0077 0.1122 0.7387 0.092 Uiso 1 1 calc R U
C17 C 0.1694(6) 0.2638(4) 0.76763(8) 0.0722(9) Uani 1 1 d . .
C18 C 0.3548(8) 0.3572(5) 0.76606(9) 0.0805(10) Uani 1 1 d . .
H18 H 0.3899 0.4180 0.7856 0.097 Uiso 1 1 calc R U
C19 C 0.4911(7) 0.3635(5) 0.73621(8) 0.0753(9) Uani 1 1 d . .
H19 H 0.6150 0.4292 0.7355 0.090 Uiso 1 1 calc R U
C20 C 0.0218(8) 0.2576(6) 0.80053(11) 0.1081(15) Uani 1 1 d . .
H20A H -0.1345 0.2472 0.7936 0.162 Uiso 1 1 calc R U
H20B H 0.0407 0.3495 0.8140 0.162 Uiso 1 1 calc R U
H20C H 0.0654 0.1720 0.8149 0.162 Uiso 1 1 calc R U
H10A H 0.178(6) 0.678(4) 0.5028(10) 0.081(12) Uiso 1 1 d . .
H10B H 0.233(11) 0.504(6) 0.5056(13) 0.15(2) Uiso 1 1 d . .

loop_
_atom_site_aniso_label
_atom_site_aniso_U_11
_atom_site_aniso_U_22
_atom_site_aniso_U_33
_atom_site_aniso_U_23
_atom_site_aniso_U_13
_atom_site_aniso_U_12
S1 0.0595(5) 0.0948(6) 0.0518(4) 0.0118(4) 0.0010(3) 0.0162(4)
N1 0.0649(15) 0.0666(14) 0.0471(12) 0.0038(11) -0.0041(11) 0.0069(13)
O1 0.109(2) 0.1009(17) 0.0603(13) 0.0119(13) 0.0069(13) 0.0498(16)
O2 0.0496(13) 0.157(2) 0.0745(15) 0.0199(17) -0.0044(11) -0.0077(15)
C1 0.0621(18) 0.0700(18) 0.0527(15) -0.0083(14) -0.0011(14) 0.0022(16)
C2 0.0516(17) 0.0561(16) 0.0628(16) -0.0023(14) 0.0070(13) -0.0023(13)
C3 0.082(2) 0.0513(17) 0.092(2) -0.0070(18) 0.0048(19) -0.0039(16)
C4 0.090(3) 0.0563(17) 0.102(3) 0.0127(19) 0.008(2) 0.0054(19)
C5 0.072(2) 0.0620(18) 0.0694(19) 0.0157(16) 0.0037(17) 0.0015(16)
C6 0.0500(15) 0.0515(14) 0.0497(14) 0.0027(12) 0.0086(12) 0.0073(13)
C7 0.0473(15) 0.0532(14) 0.0440(13) 0.0003(12) 0.0061(11) 0.0067(12)
C8 0.0630(16) 0.0523(15) 0.0497(14) 0.0042(13) 0.0009(12) 0.0025(14)
C9 0.060(2) 0.088(2) 0.094(2) 0.001(2) 0.0081(18) -0.0126(18)
C10 0.158(5) 0.078(3) 0.067(2) 0.025(2) -0.008(3) 0.005(3)
C11 0.0612(16) 0.0547(15) 0.0516(14) -0.0003(12) -0.0016(12) 0.0021(15)
C12 0.081(2) 0.070(2) 0.0602(17) -0.0094(15) 0.0080(16) -0.0002(17)
C13 0.067(2) 0.084(2) 0.078(2) -0.0138(18) 0.0071(17) -0.0118(17)
C14 0.0532(16) 0.0707(17) 0.0485(14) 0.0085(14) -0.0052(11) 0.0064(15)
C15 0.079(2) 0.078(2) 0.0553(16) 0.0101(15) -0.0088(16) -0.0096(18)
C16 0.0633(19) 0.090(2) 0.076(2) 0.0273(18) -0.0024(18) -0.0124(18)
C17 0.074(2) 0.084(2) 0.0589(17) 0.0195(17) 0.0074(15) 0.0172(18)
C18 0.098(3) 0.087(2) 0.0564(17) -0.0071(17) 0.0044(19) -0.003(2)
C19 0.073(2) 0.092(2) 0.0609(18) 0.0004(18) 0.0008(17) -0.0127(19)
C20 0.106(3) 0.134(4) 0.084(2) 0.038(3) 0.035(2) 0.028(3)

loop_
_atom_type_symbol
_atom_type_description
_atom_type_scat_dispersion_real
_atom_type_scat_dispersion_imag
_atom_type_scat_source
C C 0.0033 0.0016 'International Tables Vol C Tables 4.2.6.8 and 6.1.1.4'
H H 0.0000 0.0000 'International Tables Vol C Tables 4.2.6.8 and 6.1.1.4'
N N 0.0061 0.0033 'International Tables Vol C Tables 4.2.6.8 and 6.1.1.4'
O O 0.0106 0.0060 'International Tables Vol C Tables 4.2.6.8 and 6.1.1.4'
S S 0.1246 0.1234 'International Tables Vol C Tables 4.2.6.8 and 6.1.1.4'

loop_
_geom_angle_atom_site_label_1
_geom_angle_atom_site_label_2
_geom_angle_atom_site_label_3
_geom_angle
O1 S1 O2 119.90(19)
O1 S1 N1 106.57(14)
O2 S1 N1 106.68(16)
O1 S1 C14 108.13(16)
O2 S1 C14 107.13(15)
N1 S1 C14 107.93(13)
C8 N1 C1 112.8(2)
C8 N1 S1 119.8(2)
C1 N1 S1 118.4(2)
N1 C1 C2 107.5(2)
N1 C1 H1A 110.2
C2 C1 H1A 110.2
N1 C1 H1B 110.2
C2 C1 H1B 110.2
H1A C1 H1B 108.5
C6 C2 C1 109.9(2)
C6 C2 C3 101.5(2)
C1 C2 C3 114.4(3)
C6 C2 C9 110.4(3)
C1 C2 C9 110.0(3)
C3 C2 C9 110.4(3)
C4 C3 C2 104.1(3)
C4 C3 H3A 110.9
C2 C3 H3A 110.9
C4 C3 H3B 110.9
C2 C3 H3B 110.9
H3A C3 H3B 109.0
C5 C4 C3 107.9(3)
C5 C4 H4A 110.1
C3 C4 H4A 110.1
C5 C4 H4B 110.1
C3 C4 H4B 110.1
H4A C4 H4B 108.4
C10 C5 C4 123.3(4)
C10 C5 C6 129.2(4)
C4 C5 C6 107.4(3)
C7 C6 C5 130.0(3)
C7 C6 C2 123.6(2)
C5 C6 C2 106.0(3)
C6 C7 C8 120.6(3)
C6 C7 C11 125.1(2)
C8 C7 C11 114.3(2)
N1 C8 C7 111.5(2)
N1 C8 H8A 109.3
C7 C8 H8A 109.3
N1 C8 H8B 109.3
C7 C8 H8B 109.3
H8A C8 H8B 108.0
C2 C9 H9A 109.5
C2 C9 H9B 109.5
H9A C9 H9B 109.5
C2 C9 H9C 109.5
H9A C9 H9C 109.5
H9B C9 H9C 109.5
C5 C10 H10A 116(2)
C5 C10 H10B 120(3)
H10A C10 H10B 121(4)
C12 C11 C13 111.0(3)
C12 C11 C7 109.9(3)
C13 C11 C7 114.0(2)
C12 C11 H11 107.2
C13 C11 H11 107.2
C7 C11 H11 107.2
C11 C12 H12A 109.5
C11 C12 H12B 109.5
H12A C12 H12B 109.5
C11 C12 H12C 109.5
H12A C12 H12C 109.5
H12B C12 H12C 109.5
C11 C13 H13A 109.5
C11 C13 H13B 109.5
H13A C13 H13B 109.5
C11 C13 H13C 109.5
H13A C13 H13C 109.5
H13B C13 H13C 109.5
C19 C14 C15 120.1(3)
C19 C14 S1 120.2(3)
C15 C14 S1 119.7(2)
C16 C15 C14 118.9(3)
C16 C15 H15 120.5
C14 C15 H15 120.5
C17 C16 C15 121.4(3)
C17 C16 H16 119.3
C15 C16 H16 119.3
C18 C17 C16 118.3(3)
C18 C17 C20 121.1(4)
C16 C17 C20 120.6(4)
C17 C18 C19 121.5(3)
C17 C18 H18 119.2
C19 C18 H18 119.2
C14 C19 C18 119.7(3)
C14 C19 H19 120.1
C18 C19 H19 120.1
C17 C20 H20A 109.5
C17 C20 H20B 109.5
H20A C20 H20B 109.5
C17 C20 H20C 109.5
H20A C20 H20C 109.5
H20B C20 H20C 109.5

loop_
_geom_bond_atom_site_label_1
_geom_bond_atom_site_label_2
_geom_bond_distance
S1 O1 1.431(3)
S1 O2 1.431(3)
S1 N1 1.625(2)
S1 C14 1.764(3)
N1 C8 1.455(4)
N1 C1 1.469(4)
C1 C2 1.518(4)
C1 H1A 0.9700
C1 H1B 0.9700
C2 C6 1.517(4)
C2 C3 1.530(4)
C2 C9 1.544(5)
C3 C4 1.501(5)
C3 H3A 0.9700
C3 H3B 0.9700
C4 C5 1.454(5)
C4 H4A 0.9700
C4 H4B 0.9700
C5 C10 1.375(5)
C5 C6 1.483(4)
C6 C7 1.333(4)
C7 C8 1.516(4)
C7 C11 1.522(4)
C8 H8A 0.9700
C8 H8B 0.9700
C9 H9A 0.9600
C9 H9B 0.9600
C9 H9C 0.9600
C10 H10A 0.87(4)
C10 H10B 0.93(5)
C11 C12 1.520(4)
C11 C13 1.522(5)
C11 H11 0.9800
C12 H12A 0.9600
C12 H12B 0.9600
C12 H12C 0.9600
C13 H13A 0.9600
C13 H13B 0.9600
C13 H13C 0.9600
C14 C19 1.372(5)
C14 C15 1.386(5)
C15 C16 1.384(5)
C15 H15 0.9300
C16 C17 1.384(5)
C16 H16 0.9300
C17 C18 1.366(6)
C17 C20 1.511(5)
C18 C19 1.380(5)
C18 H18 0.9300
C19 H19 0.9300
C20 H20A 0.9600
C20 H20B 0.9600
C20 H20C 0.9600

loop_
_geom_torsion_atom_site_label_1
_geom_torsion_atom_site_label_2
_geom_torsion_atom_site_label_3
_geom_torsion_atom_site_label_4
_geom_torsion
O1 S1 N1 C8 35.0(3)
O2 S1 N1 C8 164.2(2)
C14 S1 N1 C8 -81.0(2)
O1 S1 N1 C1 179.7(2)
O2 S1 N1 C1 -51.1(3)
C14 S1 N1 C1 63.8(3)
C8 N1 C1 C2 -68.6(3)
S1 N1 C1 C2 144.3(2)
N1 C1 C2 C6 49.9(3)
N1 C1 C2 C3 163.3(3)
N1 C1 C2 C9 -71.8(3)
C6 C2 C3 C4 -34.7(3)
C1 C2 C3 C4 -153.0(3)
C9 C2 C3 C4 82.4(3)
C2 C3 C4 C5 23.7(4)
C3 C4 C5 C10 179.7(4)
C3 C4 C5 C6 -2.3(4)
C10 C5 C6 C7 -30.1(6)
C4 C5 C6 C7 152.2(3)
C10 C5 C6 C2 157.5(5)
C4 C5 C6 C2 -20.3(4)
C1 C2 C6 C7 -17.7(4)
C3 C2 C6 C7 -139.1(3)
C9 C2 C6 C7 103.8(3)
C1 C2 C6 C5 155.3(2)
C3 C2 C6 C5 33.9(3)
C9 C2 C6 C5 -83.2(3)
C5 C6 C7 C8 -173.1(3)
C2 C6 C7 C8 -1.8(4)
C5 C6 C7 C11 6.6(5)
C2 C6 C7 C11 177.8(2)
C1 N1 C8 C7 48.2(3)
S1 N1 C8 C7 -165.20(19)
C6 C7 C8 N1 -12.4(4)
C11 C7 C8 N1 168.0(2)
C6 C7 C11 C12 95.4(3)
C8 C7 C11 C12 -84.9(3)
C6 C7 C11 C13 -139.2(3)
C8 C7 C11 C13 40.4(3)
O1 S1 C14 C19 137.9(3)
O2 S1 C14 C19 7.3(3)
N1 S1 C14 C19 -107.2(3)
O1 S1 C14 C15 -42.4(3)
O2 S1 C14 C15 -173.0(3)
N1 S1 C14 C15 72.5(3)
C19 C14 C15 C16 -0.1(5)
S1 C14 C15 C16 -179.8(3)
C14 C15 C16 C17 -1.3(5)
C15 C16 C17 C18 1.4(5)
C15 C16 C17 C20 -178.6(3)
C16 C17 C18 C19 -0.2(5)
C20 C17 C18 C19 179.8(4)
C15 C14 C19 C18 1.3(5)
S1 C14 C19 C18 -179.0(3)
C17 C18 C19 C14 -1.1(6)
